data_4109260
loop_
_publ_author_name
'Prema G. Vasudev'
'Kuppanna Ananda'
'Sunanda Chatterjee'
'Subrayashastry Aravinda'
'Narayanaswamy Shamala'
'Padmanabhan Balaram'

_publ_section_title
;
 Hybrid Peptide Design. Hydrogen Bonded Conformations in Peptides
 Containing the Stereochemically Constrained \g-Amino Acid Residue,
 Gabapentin
;
_journal_name_full 'Journal of the American Chemical Society'
_journal_page_first 4039
_journal_page_last 4048
_journal_paper_doi 10.1021/ja068910p
_journal_volume 129
_journal_year 2007
_chemical_formula_moiety 'C29 H51 N5 O8'
_chemical_formula_sum 'C29 H51 N5 O8'
_chemical_formula_weight 597.75
_chemical_name_common Boc-Ala-Aib-Gpn-Aib-Ala-OMe
_chemical_name_systematic
; 
 ? 
;
_space_group_IT_number 4
_symmetry_cell_setting monoclinic
_symmetry_space_group_name_Hall 'P 2yb'
_symmetry_space_group_name_H-M 'P 1 21 1'
_atom_sites_solution_hydrogens geom
_atom_sites_solution_primary direct
_atom_sites_solution_secondary difmap
_audit_creation_method SHELXL-97
_cell_angle_alpha 90.00
_cell_angle_beta 90.805(5)
_cell_angle_gamma 90.00
_cell_formula_units_Z 4
_cell_length_a 9.4184(8)
_cell_length_b 23.1859(19)
_cell_length_c 15.4165(13)
_cell_measurement_temperature 293(2)
_cell_volume 3366.2(5)
_computing_data_collection SMART
_computing_data_reduction SAINT
_computing_structure_refinement 'SHELXL-97 (Sheldrick, 1997)'
_computing_structure_solution 'SHELXS-97 (Sheldrick, 1990)'
_diffrn_ambient_temperature 293(2)
_diffrn_measured_fraction_theta_full 0.995
_diffrn_measured_fraction_theta_max 0.995
_diffrn_measurement_device_type 'BRUKER AXS SMART APEX CCD with Mo source'
_diffrn_measurement_method 'omega scan'
_diffrn_radiation_monochromator graphite
_diffrn_radiation_source 'fine-focus sealed tube'
_diffrn_radiation_type MoK\a
_diffrn_radiation_wavelength 0.71073
_diffrn_reflns_av_R_equivalents 0.0779
_diffrn_reflns_av_sigmaI/netI 0.0779
_diffrn_reflns_limit_h_max 11
_diffrn_reflns_limit_h_min -11
_diffrn_reflns_limit_k_max 27
_diffrn_reflns_limit_k_min -27
_diffrn_reflns_limit_l_max 18
_diffrn_reflns_limit_l_min -16
_diffrn_reflns_number 22981
_diffrn_reflns_theta_full 24.71
_diffrn_reflns_theta_max 24.71
_diffrn_reflns_theta_min 1.76
_exptl_absorpt_coefficient_mu 0.086
_exptl_absorpt_correction_type none
_exptl_crystal_colour Colourless
_exptl_crystal_density_diffrn 1.179
_exptl_crystal_description Rectangular
_exptl_crystal_F_000 1296
_exptl_crystal_size_max 0.50
_exptl_crystal_size_mid 0.11
_exptl_crystal_size_min 0.04
_refine_diff_density_max 0.234
_refine_diff_density_min -0.225
_refine_diff_density_rms 0.051
_refine_ls_abs_structure_details 'Flack H D (1983), Acta Cryst. A39, 876-881'
_refine_ls_abs_structure_Flack -10(10)
_refine_ls_extinction_method none
_refine_ls_goodness_of_fit_ref 1.124
_refine_ls_hydrogen_treatment 'riding on C or N atom to which attached'
_refine_ls_matrix_type full
_refine_ls_number_parameters 757
_refine_ls_number_reflns 5872
_refine_ls_number_restraints 1
_refine_ls_restrained_S_all 1.124
_refine_ls_R_factor_all 0.1201
_refine_ls_R_factor_gt 0.0855
_refine_ls_shift/su_max 0.021
_refine_ls_shift/su_mean 0.002
_refine_ls_structure_factor_coef Fsqd
_refine_ls_weighting_details 'calc w=1/[\s^2^(Fo^2^)+(0.0768P)^2^+2.9227P] where P=(Fo^2^+2Fc^2^)/3'
_refine_ls_weighting_scheme calc
_refine_ls_wR_factor_gt 0.1844
_refine_ls_wR_factor_ref 0.2000
_reflns_number_gt 4236
_reflns_number_total 5872
_reflns_threshold_expression >2sigma(I)
_cod_data_source_file ja068910psi20061213_093700.cif
_cod_data_source_block augp5
_cod_database_code 4109260

loop_
_symmetry_equiv_pos_as_xyz
'x, y, z'
'-x, y+1/2, -z'

loop_
_atom_site_label
_atom_site_type_symbol
_atom_site_fract_x
_atom_site_fract_y
_atom_site_fract_z
_atom_site_U_iso_or_equiv
_atom_site_adp_type
_atom_site_occupancy
_atom_site_symmetry_multiplicity
_atom_site_calc_flag
_atom_site_refinement_flags
C11 C -0.4917(11) -0.1680(5) 0.2735(7) 0.068(3) Uani 1 1 d .
H11A H -0.5752 -0.1542 0.3019 0.102 Uiso 1 1 calc R
H11B H -0.5141 -0.2028 0.2423 0.102 Uiso 1 1 calc R
H11C H -0.4588 -0.1393 0.2338 0.102 Uiso 1 1 calc R
C12 C -0.3573(12) -0.1281(5) 0.3978(8) 0.075(3) Uani 1 1 d .
H12A H -0.4471 -0.1171 0.4215 0.112 Uiso 1 1 calc R
H12B H -0.3203 -0.0968 0.3642 0.112 Uiso 1 1 calc R
H12C H -0.2920 -0.1372 0.4442 0.112 Uiso 1 1 calc R
C13 C -0.2422(11) -0.2029(5) 0.2988(6) 0.071(3) Uani 1 1 d .
H13A H -0.2643 -0.2362 0.2642 0.107 Uiso 1 1 calc R
H13B H -0.1745 -0.2132 0.3433 0.107 Uiso 1 1 calc R
H13C H -0.2027 -0.1734 0.2626 0.107 Uiso 1 1 calc R
C14 C -0.3772(10) -0.1804(4) 0.3404(6) 0.049(2) Uani 1 1 d .
O1 O -0.4416(6) -0.2281(3) 0.3933(4) 0.0568(17) Uani 1 1 d .
C01' C -0.3680(9) -0.2518(4) 0.4598(5) 0.044(2) Uani 1 1 d .
O01 O -0.2493(6) -0.2373(3) 0.4841(4) 0.0598(19) Uani 1 1 d .
N11 N -0.4488(7) -0.2910(4) 0.5009(5) 0.053(2) Uani 1 1 d .
H11 H -0.5376 -0.2937 0.4877 0.064 Uiso 1 1 calc R
C11A C -0.3882(10) -0.3290(4) 0.5676(6) 0.051(2) Uani 1 1 d .
H11D H -0.4693 -0.3458 0.5977 0.062 Uiso 1 1 calc R
C11' C -0.3039(8) -0.2958(4) 0.6365(5) 0.0375(19) Uani 1 1 d .
O11 O -0.1842(6) -0.3138(3) 0.6631(4) 0.0472(15) Uani 1 1 d .
C11B C -0.3096(12) -0.3787(5) 0.5296(7) 0.080(3) Uani 1 1 d .
H11E H -0.3701 -0.3985 0.4888 0.119 Uiso 1 1 calc R
H11F H -0.2811 -0.4047 0.5750 0.119 Uiso 1 1 calc R
H11G H -0.2269 -0.3648 0.5004 0.119 Uiso 1 1 calc R
N12 N -0.3625(6) -0.2472(3) 0.6661(4) 0.0373(16) Uani 1 1 d .
H12 H -0.4343 -0.2335 0.6379 0.045 Uiso 1 1 calc R
C12A C -0.3131(9) -0.2157(4) 0.7431(5) 0.042(2) Uani 1 1 d .
C12' C -0.1597(8) -0.1932(4) 0.7345(5) 0.039(2) Uani 1 1 d .
O12 O -0.0905(6) -0.1836(3) 0.8024(4) 0.0513(16) Uani 1 1 d .
C12B C -0.3318(10) -0.2521(5) 0.8252(6) 0.061(3) Uani 1 1 d .
H12D H -0.4281 -0.2654 0.8279 0.091 Uiso 1 1 calc R
H12E H -0.3103 -0.2290 0.8754 0.091 Uiso 1 1 calc R
H12F H -0.2686 -0.2845 0.8237 0.091 Uiso 1 1 calc R
C12G C -0.4077(9) -0.1616(5) 0.7501(7) 0.065(3) Uani 1 1 d .
H12G H -0.5051 -0.1731 0.7555 0.098 Uiso 1 1 calc R
H12H H -0.3975 -0.1384 0.6989 0.098 Uiso 1 1 calc R
H12I H -0.3793 -0.1396 0.8002 0.098 Uiso 1 1 calc R
N13 N -0.1104(7) -0.1822(3) 0.6555(4) 0.0396(17) Uani 1 1 d .
H13 H -0.1586 -0.1930 0.6105 0.048 Uiso 1 1 calc R
C13G C 0.0260(8) -0.1517(4) 0.6444(6) 0.045(2) Uani 1 1 d .
H13D H 0.0780 -0.1525 0.6992 0.054 Uiso 1 1 calc R
H13E H 0.0064 -0.1117 0.6305 0.054 Uiso 1 1 calc R
C13B C 0.1213(8) -0.1773(4) 0.5731(5) 0.038(2) Uani 1 1 d .
C13A C 0.1394(9) -0.2422(4) 0.5839(5) 0.045(2) Uani 1 1 d .
H13F H 0.1982 -0.2561 0.5372 0.054 Uiso 1 1 calc R
H13G H 0.0469 -0.2601 0.5771 0.054 Uiso 1 1 calc R
C13' C 0.2052(9) -0.2627(4) 0.6701(5) 0.039(2) Uani 1 1 d .
O13 O 0.3315(6) -0.2575(3) 0.6857(4) 0.0589(18) Uani 1 1 d .
C13D C 0.2660(9) -0.1454(5) 0.5794(6) 0.060(3) Uani 1 1 d .
H13H H 0.3011 -0.1473 0.6387 0.072 Uiso 1 1 calc R
H13I H 0.3338 -0.1652 0.5431 0.072 Uiso 1 1 calc R
C13E C 0.2576(11) -0.0817(5) 0.5515(7) 0.075(3) Uani 1 1 d .
H13J H 0.1977 -0.0608 0.5913 0.090 Uiso 1 1 calc R
H13K H 0.3518 -0.0648 0.5543 0.090 Uiso 1 1 calc R
C13Z C 0.1984(13) -0.0758(6) 0.4605(7) 0.083(4) Uani 1 1 d .
H13L H 0.2639 -0.0929 0.4200 0.099 Uiso 1 1 calc R
H13M H 0.1888 -0.0352 0.4462 0.099 Uiso 1 1 calc R
C13F C 0.0545(12) -0.1050(5) 0.4512(7) 0.071(3) Uani 1 1 d .
H13N H -0.0144 -0.0842 0.4853 0.085 Uiso 1 1 calc R
H13O H 0.0236 -0.1034 0.3909 0.085 Uiso 1 1 calc R
C13H C 0.0590(9) -0.1665(4) 0.4801(6) 0.053(2) Uani 1 1 d .
H13P H 0.1149 -0.1883 0.4391 0.064 Uiso 1 1 calc R
H13Q H -0.0369 -0.1818 0.4777 0.064 Uiso 1 1 calc R
N14 N 0.1166(7) -0.2881(3) 0.7257(4) 0.0397(17) Uani 1 1 d .
H14 H 0.0272 -0.2872 0.7135 0.048 Uiso 1 1 calc R
C14A C 0.1624(8) -0.3175(4) 0.8069(6) 0.045(2) Uani 1 1 d .
C14' C 0.2463(8) -0.2763(3) 0.8675(5) 0.0332(18) Uani 1 1 d .
O14 O 0.3416(6) -0.2947(3) 0.9145(4) 0.0496(15) Uani 1 1 d .
C14B C 0.0301(10) -0.3354(5) 0.8550(7) 0.067(3) Uani 1 1 d .
H14A H -0.0253 -0.3611 0.8193 0.101 Uiso 1 1 calc R
H14B H -0.0252 -0.3018 0.8682 0.101 Uiso 1 1 calc R
H14C H 0.0569 -0.3546 0.9079 0.101 Uiso 1 1 calc R
C14G C 0.2547(12) -0.3703(4) 0.7869(7) 0.070(3) Uani 1 1 d .
H14D H 0.2034 -0.3958 0.7488 0.104 Uiso 1 1 calc R
H14E H 0.2779 -0.3901 0.8399 0.104 Uiso 1 1 calc R
H14F H 0.3404 -0.3580 0.7596 0.104 Uiso 1 1 calc R
N15 N 0.2027(7) -0.2221(3) 0.8693(4) 0.0426(17) Uani 1 1 d .
H15 H 0.1383 -0.2108 0.8330 0.051 Uiso 1 1 calc R
C15A C 0.2615(9) -0.1817(4) 0.9310(6) 0.051(2) Uani 1 1 d .
H15A H 0.3648 -0.1868 0.9315 0.061 Uiso 1 1 calc R
C15' C 0.2119(13) -0.1902(5) 1.0228(6) 0.065(3) Uani 1 1 d .
O15 O 0.2823(12) -0.1787(5) 1.0870(5) 0.117(4) Uani 1 1 d .
C15B C 0.2318(13) -0.1205(4) 0.9036(7) 0.073(3) Uani 1 1 d .
H15B H 0.2640 -0.1148 0.8454 0.110 Uiso 1 1 calc R
H15C H 0.2810 -0.0945 0.9420 0.110 Uiso 1 1 calc R
H15D H 0.1316 -0.1133 0.9059 0.110 Uiso 1 1 calc R
O0M1 O 0.0810(8) -0.2097(4) 1.0251(5) 0.078(2) Uani 1 1 d .
C0M1 C 0.0252(19) -0.2173(7) 1.1110(9) 0.130(6) Uani 1 1 d .
H0M1 H -0.0709 -0.2309 1.1068 0.195 Uiso 1 1 calc R
H0M2 H 0.0271 -0.1810 1.1411 0.195 Uiso 1 1 calc R
H0M3 H 0.0821 -0.2448 1.1423 0.195 Uiso 1 1 calc R
C21 C 0.4917(11) 0.0126(5) 0.2493(6) 0.075(3) Uani 1 1 d .
H21A H 0.5027 0.0466 0.2844 0.113 Uiso 1 1 calc R
H21B H 0.5776 0.0058 0.2181 0.113 Uiso 1 1 calc R
H21C H 0.4722 -0.0199 0.2857 0.113 Uiso 1 1 calc R
C22 C 0.2333(11) 0.0370(4) 0.2308(6) 0.063(3) Uani 1 1 d .
H22A H 0.1575 0.0417 0.1891 0.094 Uiso 1 1 calc R
H22B H 0.2472 0.0723 0.2621 0.094 Uiso 1 1 calc R
H22C H 0.2094 0.0068 0.2706 0.094 Uiso 1 1 calc R
C23 C 0.3475(12) -0.0315(5) 0.1292(8) 0.077(3) Uani 1 1 d .
H23A H 0.2686 -0.0257 0.0901 0.115 Uiso 1 1 calc R
H23B H 0.3289 -0.0642 0.1657 0.115 Uiso 1 1 calc R
H23C H 0.4319 -0.0385 0.0966 0.115 Uiso 1 1 calc R
C24 C 0.3680(10) 0.0213(4) 0.1845(6) 0.047(2) Uani 1 1 d .
O2 O 0.4206(6) 0.0689(3) 0.1303(4) 0.0484(16) Uani 1 1 d .
C02' C 0.3399(8) 0.0913(3) 0.0663(5) 0.0356(19) Uani 1 1 d .
O02 O 0.2193(6) 0.0745(3) 0.0470(4) 0.0461(15) Uani 1 1 d .
N21 N 0.4053(7) 0.1331(3) 0.0237(4) 0.0359(15) Uani 1 1 d .
H21 H 0.4948 0.1390 0.0315 0.043 Uiso 1 1 calc R
C21A C 0.3225(8) 0.1693(3) -0.0369(5) 0.0332(18) Uani 1 1 d .
H21D H 0.2456 0.1872 -0.0043 0.040 Uiso 1 1 calc R
C21' C 0.2554(8) 0.1353(3) -0.1119(5) 0.0332(18) Uani 1 1 d .
O21 O 0.1436(5) 0.1524(2) -0.1456(4) 0.0458(15) Uani 1 1 d .
C21B C 0.4166(10) 0.2177(4) -0.0719(6) 0.052(2) Uani 1 1 d .
H21E H 0.4581 0.2387 -0.0243 0.078 Uiso 1 1 calc R
H21F H 0.3601 0.2433 -0.1070 0.078 Uiso 1 1 calc R
H21G H 0.4905 0.2013 -0.1064 0.078 Uiso 1 1 calc R
N22 N 0.3272(6) 0.0887(3) -0.1392(4) 0.0350(16) Uani 1 1 d .
H22 H 0.4013 0.0783 -0.1100 0.042 Uiso 1 1 calc R
C22A C 0.2865(7) 0.0541(4) -0.2163(5) 0.0339(18) Uani 1 1 d .
C22' C 0.1324(8) 0.0306(3) -0.2114(5) 0.0292(17) Uani 1 1 d .
O22 O 0.0699(5) 0.0171(3) -0.2784(3) 0.0502(16) Uani 1 1 d .
C22B C 0.3833(8) 0.0022(4) -0.2189(6) 0.051(2) Uani 1 1 d .
H22D H 0.4801 0.0148 -0.2224 0.076 Uiso 1 1 calc R
H22E H 0.3598 -0.0209 -0.2688 0.076 Uiso 1 1 calc R
H22F H 0.3715 -0.0203 -0.1672 0.076 Uiso 1 1 calc R
C22G C 0.3034(10) 0.0907(4) -0.3003(5) 0.052(2) Uani 1 1 d .
H22G H 0.2424 0.1238 -0.2978 0.079 Uiso 1 1 calc R
H22H H 0.2781 0.0678 -0.3499 0.079 Uiso 1 1 calc R
H22I H 0.4003 0.1032 -0.3049 0.079 Uiso 1 1 calc R
N23 N 0.0766(6) 0.0211(3) -0.1329(4) 0.0385(16) Uani 1 1 d .
H23 H 0.1233 0.0315 -0.0871 0.046 Uiso 1 1 calc R
C23G C -0.0609(7) -0.0063(3) -0.1239(5) 0.0335(18) Uani 1 1 d .
H23D H -0.0457 -0.0469 -0.1118 0.040 Uiso 1 1 calc R
H23E H -0.1112 -0.0036 -0.1791 0.040 Uiso 1 1 calc R
C23B C -0.1561(7) 0.0182(4) -0.0537(5) 0.0340(18) Uani 1 1 d .
C23A C -0.1748(8) 0.0838(4) -0.0678(5) 0.0382(19) Uani 1 1 d .
H23F H -0.2353 0.0985 -0.0224 0.046 Uiso 1 1 calc R
H23G H -0.0827 0.1020 -0.0606 0.046 Uiso 1 1 calc R
C23' C -0.2372(8) 0.1025(3) -0.1545(5) 0.0352(19) Uani 1 1 d .
O23 O -0.3635(5) 0.0945(3) -0.1746(4) 0.0560(17) Uani 1 1 d .
C23D C -0.0951(9) 0.0092(4) 0.0398(5) 0.047(2) Uani 1 1 d .
H23H H -0.0004 0.0256 0.0431 0.056 Uiso 1 1 calc R
H23I H -0.1539 0.0302 0.0803 0.056 Uiso 1 1 calc R
C23E C -0.0879(10) -0.0533(5) 0.0677(7) 0.061(3) Uani 1 1 d .
H23J H -0.0500 -0.0555 0.1264 0.074 Uiso 1 1 calc R
H23K H -0.0240 -0.0740 0.0300 0.074 Uiso 1 1 calc R
C23Z C -0.2353(11) -0.0820(5) 0.0640(7) 0.067(3) Uani 1 1 d .
H23L H -0.2982 -0.0635 0.1048 0.080 Uiso 1 1 calc R
H23M H -0.2273 -0.1225 0.0792 0.080 Uiso 1 1 calc R
C23F C -0.2960(10) -0.0757(5) -0.0301(6) 0.059(3) Uani 1 1 d .
H23N H -0.2365 -0.0970 -0.0698 0.070 Uiso 1 1 calc R
H23O H -0.3906 -0.0921 -0.0331 0.070 Uiso 1 1 calc R
C23H C -0.3022(8) -0.0141(4) -0.0574(6) 0.043(2) Uani 1 1 d .
H23P H -0.3683 0.0061 -0.0204 0.052 Uiso 1 1 calc R
H23Q H -0.3396 -0.0122 -0.1163 0.052 Uiso 1 1 calc R
N24 N -0.1481(6) 0.1282(3) -0.2104(4) 0.0351(16) Uani 1 1 d .
H24 H -0.0596 0.1296 -0.1961 0.042 Uiso 1 1 calc R
C24A C -0.1911(8) 0.1539(3) -0.2939(5) 0.0364(19) Uani 1 1 d .
C24' C -0.2508(8) 0.1088(4) -0.3568(5) 0.039(2) Uani 1 1 d .
O24 O -0.3411(6) 0.1214(3) -0.4133(4) 0.0528(16) Uani 1 1 d .
C24B C -0.0576(10) 0.1772(5) -0.3363(7) 0.063(3) Uani 1 1 d .
H24A H -0.0149 0.2060 -0.2994 0.095 Uiso 1 1 calc R
H24B H -0.0822 0.1942 -0.3913 0.095 Uiso 1 1 calc R
H24C H 0.0085 0.1463 -0.3448 0.095 Uiso 1 1 calc R
C24G C -0.3008(11) 0.2030(4) -0.2810(7) 0.063(3) Uani 1 1 d .
H24D H -0.2623 0.2312 -0.2416 0.095 Uiso 1 1 calc R
H24E H -0.3864 0.1872 -0.2577 0.095 Uiso 1 1 calc R
H24F H -0.3215 0.2209 -0.3359 0.095 Uiso 1 1 calc R
N25 N -0.1954(7) 0.0553(3) -0.3510(4) 0.0420(17) Uani 1 1 d .
H25 H -0.1407 0.0469 -0.3077 0.050 Uiso 1 1 calc R
C25A C -0.2259(9) 0.0112(4) -0.4162(6) 0.049(2) Uani 1 1 d .
H25A H -0.1575 -0.0200 -0.4055 0.058 Uiso 1 1 calc R
C25' C -0.2020(11) 0.0313(4) -0.5069(6) 0.052(2) Uani 1 1 d .
O25 O -0.2767(10) 0.0202(5) -0.5675(5) 0.103(3) Uani 1 1 d .
C25B C -0.3711(12) -0.0153(5) -0.4067(8) 0.086(4) Uani 1 1 d .
H25B H -0.3819 -0.0290 -0.3484 0.129 Uiso 1 1 calc R
H25C H -0.3815 -0.0469 -0.4464 0.129 Uiso 1 1 calc R
H25D H -0.4424 0.0132 -0.4192 0.129 Uiso 1 1 calc R
O0M2 O -0.0863(8) 0.0629(4) -0.5123(5) 0.077(2) Uani 1 1 d .
C0M2 C -0.0565(17) 0.0856(9) -0.5976(10) 0.140(7) Uani 1 1 d .
H0M4 H 0.0296 0.1078 -0.5952 0.210 Uiso 1 1 calc R
H0M5 H -0.1336 0.1098 -0.6166 0.210 Uiso 1 1 calc R
H0M6 H -0.0457 0.0543 -0.6377 0.210 Uiso 1 1 calc R

loop_
_atom_site_aniso_label
_atom_site_aniso_U_11
_atom_site_aniso_U_22
_atom_site_aniso_U_33
_atom_site_aniso_U_23
_atom_site_aniso_U_13
_atom_site_aniso_U_12
C11 0.082(7) 0.050(6) 0.071(7) 0.018(5) -0.031(6) -0.007(5)
C12 0.072(7) 0.054(7) 0.096(9) -0.022(6) -0.022(6) -0.001(6)
C13 0.071(7) 0.094(9) 0.048(6) 0.007(6) 0.006(5) 0.008(6)
C14 0.052(5) 0.050(6) 0.046(5) 0.000(4) -0.012(4) -0.010(4)
O1 0.049(4) 0.073(5) 0.048(4) 0.014(3) -0.021(3) -0.019(3)
C01' 0.038(5) 0.066(6) 0.028(4) 0.001(4) 0.000(4) -0.011(4)
O01 0.031(3) 0.103(6) 0.045(3) 0.008(3) -0.013(3) -0.020(3)
N11 0.031(4) 0.080(6) 0.049(4) 0.015(4) -0.015(3) -0.019(4)
C11A 0.049(5) 0.054(6) 0.051(5) -0.001(5) -0.013(4) -0.014(5)
C11' 0.033(4) 0.050(5) 0.029(4) 0.013(4) -0.004(4) -0.007(4)
O11 0.036(3) 0.053(4) 0.053(4) -0.003(3) -0.007(3) 0.006(3)
C11B 0.087(8) 0.098(9) 0.053(6) -0.017(6) -0.012(6) 0.011(7)
N12 0.020(3) 0.049(4) 0.043(4) 0.002(3) -0.004(3) 0.001(3)
C12A 0.034(4) 0.061(6) 0.029(4) -0.002(4) -0.008(4) 0.000(4)
C12' 0.029(4) 0.056(6) 0.033(5) -0.007(4) 0.000(4) 0.012(4)
O12 0.038(3) 0.077(5) 0.038(3) -0.004(3) -0.007(3) -0.003(3)
C12B 0.039(5) 0.097(8) 0.047(6) 0.004(5) 0.009(4) -0.016(5)
C12G 0.037(5) 0.087(8) 0.073(7) -0.028(6) -0.013(5) 0.010(5)
N13 0.024(3) 0.064(5) 0.031(4) 0.004(3) -0.004(3) -0.007(3)
C13G 0.033(5) 0.050(6) 0.053(5) 0.001(4) 0.002(4) -0.003(4)
C13B 0.025(4) 0.056(6) 0.035(4) 0.004(4) 0.008(4) -0.005(4)
C13A 0.033(4) 0.070(6) 0.032(4) 0.002(4) 0.006(4) -0.004(4)
C13' 0.029(5) 0.044(5) 0.043(5) -0.009(4) -0.003(4) 0.004(4)
O13 0.019(3) 0.103(6) 0.055(4) 0.007(4) -0.002(3) 0.004(3)
C13D 0.040(5) 0.086(8) 0.054(6) 0.006(5) -0.001(5) -0.017(5)
C13E 0.048(6) 0.083(8) 0.093(9) 0.004(7) 0.000(6) -0.029(6)
C13Z 0.081(8) 0.087(9) 0.081(8) 0.036(7) -0.001(7) -0.032(7)
C13F 0.068(7) 0.076(8) 0.068(7) 0.022(6) -0.016(6) -0.021(6)
C13H 0.041(5) 0.070(7) 0.048(5) 0.002(5) -0.004(4) -0.017(5)
N14 0.021(3) 0.056(5) 0.042(4) 0.003(3) -0.006(3) 0.003(3)
C14A 0.032(5) 0.048(6) 0.054(5) 0.008(4) -0.016(4) -0.008(4)
C14' 0.031(4) 0.041(5) 0.028(4) 0.006(3) -0.002(3) -0.002(4)
O14 0.035(3) 0.053(4) 0.059(4) 0.005(3) -0.025(3) 0.008(3)
C14B 0.044(5) 0.091(8) 0.067(7) 0.035(6) -0.014(5) -0.016(5)
C14G 0.083(7) 0.041(6) 0.083(7) -0.007(5) -0.041(6) 0.017(5)
N15 0.044(4) 0.033(4) 0.050(4) -0.001(3) -0.017(3) 0.012(3)
C15A 0.038(5) 0.044(5) 0.070(6) -0.011(5) -0.014(5) 0.008(4)
C15' 0.090(8) 0.055(7) 0.049(6) -0.014(5) -0.014(6) 0.007(6)
O15 0.154(9) 0.130(8) 0.066(5) -0.019(5) -0.037(6) -0.036(7)
C15B 0.108(9) 0.049(6) 0.063(7) -0.008(5) -0.004(6) -0.001(6)
O0M1 0.067(5) 0.105(6) 0.064(5) 0.016(4) 0.001(4) -0.003(4)
C0M1 0.158(15) 0.130(14) 0.102(11) 0.060(10) 0.028(11) 0.014(11)
C21 0.083(8) 0.073(8) 0.068(7) 0.029(6) -0.031(6) -0.009(6)
C22 0.081(7) 0.057(6) 0.052(6) 0.017(5) 0.006(5) 0.007(5)
C23 0.062(7) 0.075(8) 0.093(9) -0.002(6) -0.006(6) 0.011(6)
C24 0.059(6) 0.031(5) 0.053(5) 0.005(4) -0.010(5) 0.002(4)
O2 0.043(3) 0.055(4) 0.047(3) 0.013(3) -0.013(3) -0.015(3)
C02' 0.040(5) 0.036(5) 0.030(4) -0.001(4) -0.006(4) -0.004(4)
O02 0.034(3) 0.058(4) 0.046(3) 0.010(3) -0.006(3) -0.013(3)
N21 0.029(3) 0.040(4) 0.038(4) 0.005(3) -0.005(3) -0.009(3)
C21A 0.028(4) 0.040(5) 0.031(4) 0.000(3) 0.003(3) -0.002(3)
C21' 0.026(4) 0.033(4) 0.041(5) 0.000(4) -0.010(4) -0.002(3)
O21 0.033(3) 0.047(3) 0.057(4) -0.005(3) -0.014(3) 0.003(3)
C21B 0.057(6) 0.043(5) 0.056(6) 0.006(4) -0.017(5) -0.016(4)
N22 0.020(3) 0.052(4) 0.033(4) 0.003(3) -0.009(3) -0.001(3)
C22A 0.020(4) 0.047(5) 0.035(4) -0.003(4) 0.000(3) -0.002(3)
C22' 0.028(4) 0.034(4) 0.025(4) -0.007(3) 0.002(3) 0.000(3)
O22 0.024(3) 0.088(5) 0.038(3) -0.019(3) -0.002(3) -0.006(3)
C22B 0.025(4) 0.068(6) 0.060(6) -0.016(5) 0.003(4) 0.003(4)
C22G 0.046(5) 0.074(7) 0.038(5) 0.007(5) 0.000(4) -0.009(5)
N23 0.027(3) 0.048(4) 0.040(4) 0.005(3) -0.003(3) 0.001(3)
C23G 0.024(4) 0.029(4) 0.048(5) -0.006(4) 0.000(4) 0.001(3)
C23B 0.024(4) 0.045(5) 0.033(4) -0.005(4) -0.003(3) -0.005(3)
C23A 0.032(4) 0.047(5) 0.036(4) -0.009(4) 0.002(4) -0.005(4)
C23' 0.024(4) 0.023(4) 0.059(5) -0.009(4) -0.003(4) 0.004(3)
O23 0.020(3) 0.070(4) 0.078(4) 0.001(3) -0.005(3) -0.001(3)
C23D 0.039(5) 0.057(6) 0.043(5) -0.003(4) -0.005(4) 0.000(4)
C23E 0.051(6) 0.080(8) 0.053(6) 0.015(5) 0.000(5) 0.001(5)
C23Z 0.061(6) 0.069(7) 0.070(7) 0.020(6) 0.012(6) -0.016(6)
C23F 0.038(5) 0.071(7) 0.066(6) 0.001(5) 0.002(5) -0.022(5)
C23H 0.022(4) 0.047(5) 0.060(6) -0.007(4) -0.007(4) -0.005(4)
N24 0.022(3) 0.029(4) 0.055(4) -0.005(3) -0.011(3) -0.003(3)
C24A 0.039(5) 0.023(4) 0.047(5) 0.005(4) -0.018(4) 0.005(3)
C24' 0.028(4) 0.044(5) 0.045(5) 0.009(4) -0.007(4) 0.002(4)
O24 0.046(3) 0.055(4) 0.057(4) -0.011(3) -0.020(3) 0.012(3)
C24B 0.053(6) 0.062(7) 0.075(7) 0.020(5) -0.027(5) -0.014(5)
C24G 0.065(6) 0.048(6) 0.075(7) -0.015(5) -0.026(6) 0.013(5)
N25 0.041(4) 0.047(4) 0.038(4) 0.002(3) -0.011(3) 0.004(3)
C25A 0.048(5) 0.036(5) 0.062(6) -0.006(4) -0.003(4) 0.006(4)
C25' 0.058(6) 0.051(6) 0.047(5) 0.004(4) -0.004(5) -0.004(5)
O25 0.121(7) 0.122(8) 0.064(5) -0.014(5) -0.032(5) -0.033(6)
C25B 0.079(8) 0.077(8) 0.102(9) -0.038(7) 0.024(7) -0.038(6)
O0M2 0.069(5) 0.099(6) 0.064(5) 0.025(4) 0.002(4) -0.018(4)
C0M2 0.122(13) 0.20(2) 0.099(11) 0.072(12) 0.004(9) -0.033(13)

loop_
_atom_type_symbol
_atom_type_description
_atom_type_scat_dispersion_real
_atom_type_scat_dispersion_imag
_atom_type_scat_source
C C 0.0033 0.0000 'International Tables Vol C Tables 4.2.6.8 and 6.1.1.4'
H H 0.0000 0.0000 'International Tables Vol C Tables 4.2.6.8 and 6.1.1.4'
N N 0.0061 0.0000 'International Tables Vol C Tables 4.2.6.8 and 6.1.1.4'
O O 0.0106 0.0000 'International Tables Vol C Tables 4.2.6.8 and 6.1.1.4'

loop_
_geom_angle_atom_site_label_1
_geom_angle_atom_site_label_2
_geom_angle_atom_site_label_3
_geom_angle
C12 C14 C11 109.3(9)
C12 C14 O1 108.6(8)
C11 C14 O1 102.6(7)
C12 C14 C13 115.1(9)
C11 C14 C13 111.7(8)
O1 C14 C13 108.7(8)
C01' O1 C14 120.3(6)
O01 C01' N11 124.1(8)
O01 C01' O1 125.4(8)
N11 C01' O1 110.2(7)
C01' N11 C11A 121.2(7)
N11 C11A C11B 112.3(8)
N11 C11A C11' 112.3(8)
C11B C11A C11' 114.0(8)
O11 C11' N12 122.5(7)
O11 C11' C11A 120.8(8)
N12 C11' C11A 116.7(7)
C11' N12 C12A 124.7(6)
N12 C12A C12G 106.6(6)
N12 C12A C12B 110.9(8)
C12G C12A C12B 108.5(8)
N12 C12A C12' 112.7(6)
C12G C12A C12' 105.8(7)
C12B C12A C12' 112.0(6)
O12 C12' N13 123.3(8)
O12 C12' C12A 117.9(7)
N13 C12' C12A 118.7(7)
C12' N13 C13G 120.7(7)
N13 C13G C13B 114.4(7)
C13A C13B C13G 111.5(7)
C13A C13B C13D 111.6(7)
C13G C13B C13D 106.9(7)
C13A C13B C13H 107.4(7)
C13G C13B C13H 112.1(7)
C13D C13B C13H 107.4(7)
C13B C13A C13' 116.4(7)
O13 C13' N14 122.3(8)
O13 C13' C13A 121.4(8)
N14 C13' C13A 116.3(7)
C13E C13D C13B 113.5(8)
C13Z C13E C13D 111.3(9)
C13E C13Z C13F 111.4(9)
C13H C13F C13Z 112.1(9)
C13F C13H C13B 115.9(8)
C13' N14 C14A 124.4(6)
N14 C14A C14B 107.9(7)
N14 C14A C14G 110.9(8)
C14B C14A C14G 110.6(9)
N14 C14A C14' 111.4(7)
C14B C14A C14' 106.9(8)
C14G C14A C14' 109.2(7)
O14 C14' N15 123.0(7)
O14 C14' C14A 120.4(8)
N15 C14' C14A 116.4(7)
C14' N15 C15A 121.0(7)
N15 C15A C15B 111.1(8)
N15 C15A C15' 114.3(8)
C15B C15A C15' 109.2(8)
O15 C15' O0M1 123.8(11)
O15 C15' C15A 124.2(11)
O0M1 C15' C15A 111.9(8)
C15' O0M1 C0M1 114.9(10)
O2 C24 C22 112.3(7)
O2 C24 C23 109.3(8)
C22 C24 C23 111.2(9)
O2 C24 C21 102.0(7)
C22 C24 C21 111.1(8)
C23 C24 C21 110.6(8)
C02' O2 C24 121.0(6)
O02 C02' N21 123.0(7)
O02 C02' O2 124.4(7)
N21 C02' O2 112.6(6)
C02' N21 C21A 119.0(6)
N21 C21A C21B 109.7(6)
N21 C21A C21' 113.4(6)
C21B C21A C21' 110.2(6)
O21 C21' N22 123.8(7)
O21 C21' C21A 119.7(7)
N22 C21' C21A 116.5(6)
C21' N22 C22A 124.1(6)
N22 C22A C22B 107.7(6)
N22 C22A C22' 112.6(6)
C22B C22A C22' 106.6(6)
N22 C22A C22G 110.2(7)
C22B C22A C22G 110.0(7)
C22' C22A C22G 109.8(6)
O22 C22' N23 122.0(7)
O22 C22' C22A 119.2(7)
N23 C22' C22A 118.5(6)
C22' N23 C23G 121.2(6)
N23 C23G C23B 116.1(6)
C23G C23B C23D 113.2(6)
C23G C23B C23A 109.6(6)
C23D C23B C23A 107.5(6)
C23G C23B C23H 108.7(6)
C23D C23B C23H 106.3(6)
C23A C23B C23H 111.5(6)
C23' C23A C23B 116.6(6)
O23 C23' N24 120.7(8)
O23 C23' C23A 122.4(8)
N24 C23' C23A 116.9(6)
C23E C23D C23B 113.9(7)
C23D C23E C23Z 111.6(8)
C23E C23Z C23F 108.2(8)
C23H C23F C23Z 111.4(8)
C23F C23H C23B 114.6(7)
C23' N24 C24A 124.9(6)
N24 C24A C24B 107.5(6)
N24 C24A C24' 111.9(6)
C24B C24A C24' 105.6(7)
N24 C24A C24G 111.2(7)
C24B C24A C24G 110.4(8)
C24' C24A C24G 110.1(6)
O24 C24' N25 121.5(8)
O24 C24' C24A 121.7(7)
N25 C24' C24A 116.7(6)
C24' N25 C25A 121.8(7)
N25 C25A C25' 113.3(8)
N25 C25A C25B 112.8(8)
C25' C25A C25B 111.5(8)
O25 C25' O0M2 123.5(10)
O25 C25' C25A 124.9(10)
O0M2 C25' C25A 111.6(8)
C25' O0M2 C0M2 115.5(10)

loop_
_geom_bond_atom_site_label_1
_geom_bond_atom_site_label_2
_geom_bond_distance
C11 C14 1.510(12)
C12 C14 1.510(14)
C13 C14 1.525(14)
C14 O1 1.507(11)
O1 C01' 1.347(10)
C01' O01 1.222(9)
C01' N11 1.348(11)
N11 C11A 1.463(11)
C11A C11B 1.494(14)
C11A C11' 1.526(11)
C11' O11 1.266(9)
C11' N12 1.337(11)
N12 C12A 1.464(10)
C12A C12G 1.544(13)
C12A C12B 1.533(12)
C12A C12' 1.544(12)
C12' O12 1.244(9)
C12' N13 1.334(10)
N13 C13G 1.479(10)
C13G C13B 1.548(11)
C13B C13A 1.522(13)
C13B C13D 1.552(12)
C13B C13H 1.562(11)
C13A C13' 1.534(11)
C13' O13 1.216(9)
C13' N14 1.340(11)
C13D C13E 1.539(16)
C13E C13Z 1.508(15)
C13Z C13F 1.520(15)
C13F C13H 1.494(14)
N14 C14A 1.485(10)
C14A C14B 1.516(13)
C14A C14G 1.535(13)
C14A C14' 1.546(11)
C14' O14 1.224(9)
C14' N15 1.322(10)
N15 C15A 1.442(11)
C15A C15B 1.505(13)
C15A C15' 1.510(14)
C15' O15 1.213(12)
C15' O0M1 1.314(13)
O0M1 C0M1 1.442(15)
C21 C24 1.537(12)
C22 C24 1.508(13)
C23 C24 1.504(14)
C24 O2 1.473(11)
O2 C02' 1.342(9)
C02' O02 1.233(9)
C02' N21 1.327(10)
N21 C21A 1.471(9)
C21A C21B 1.532(11)
C21A C21' 1.529(10)
C21' O21 1.232(8)
C21' N22 1.347(10)
N22 C22A 1.478(9)
C22A C22B 1.511(12)
C22A C22' 1.554(10)
C22A C22G 1.559(11)
C22' O22 1.222(8)
C22' N23 1.345(9)
N23 C23G 1.451(9)
C23G C23B 1.524(11)
C23B C23D 1.559(10)
C23B C23A 1.545(12)
C23B C23H 1.567(10)
C23A C23' 1.516(11)
C23' O23 1.239(9)
C23' N24 1.349(10)
C23D C23E 1.513(14)
C23E C23Z 1.540(14)
C23Z C23F 1.559(14)
C23F C23H 1.490(13)
N24 C24A 1.470(10)
C24A C24B 1.525(13)
C24A C24' 1.528(11)
C24A C24G 1.552(12)
C24' O24 1.243(9)
C24' N25 1.349(11)
N25 C25A 1.459(11)
C25A C25' 1.494(13)
C25A C25B 1.508(13)
C25' O25 1.190(11)
C25' O0M2 1.316(12)
O0M2 C0M2 1.448(14)

loop_
_geom_torsion_atom_site_label_1
_geom_torsion_atom_site_label_2
_geom_torsion_atom_site_label_3
_geom_torsion_atom_site_label_4
_geom_torsion
C12 C14 O1 C01' -65.7(10)
C11 C14 O1 C01' 178.7(8)
C13 C14 O1 C01' 60.3(10)
C14 O1 C01' O01 1.5(14)
C14 O1 C01' N11 176.3(8)
O01 C01' N11 C11A -14.0(15)
O1 C01' N11 C11A 171.2(8)
C01' N11 C11A C11B -79.2(11)
C01' N11 C11A C11' 50.8(12)
N11 C11A C11' O11 -135.8(8)
C11B C11A C11' O11 -6.6(12)
N11 C11A C11' N12 43.8(10)
C11B C11A C11' N12 172.9(8)
O11 C11' N12 C12A -13.1(12)
C11A C11' N12 C12A 167.4(7)
C11' N12 C12A C12G 177.7(8)
C11' N12 C12A C12B -64.4(10)
C11' N12 C12A C12' 62.1(10)
N12 C12A C12' O12 -156.2(7)
C12G C12A C12' O12 87.7(9)
C12B C12A C12' O12 -30.3(11)
N12 C12A C12' N13 27.0(11)
C12G C12A C12' N13 -89.1(9)
C12B C12A C12' N13 152.9(8)
O12 C12' N13 C13G -6.8(13)
C12A C12' N13 C13G 169.8(7)
C12' N13 C13G C13B 137.5(8)
N13 C13G C13B C13A -50.4(9)
N13 C13G C13B C13D -172.6(7)
N13 C13G C13B C13H 70.0(9)
C13G C13B C13A C13' -59.1(9)
C13D C13B C13A C13' 60.3(9)
C13H C13B C13A C13' 177.8(7)
C13B C13A C13' O13 -74.8(10)
C13B C13A C13' N14 107.1(9)
C13A C13B C13D C13E 168.8(8)
C13G C13B C13D C13E -69.1(10)
C13H C13B C13D C13E 51.3(11)
C13B C13D C13E C13Z -56.4(12)
C13D C13E C13Z C13F 55.4(14)
C13E C13Z C13F C13H -53.7(15)
C13Z C13F C13H C13B 52.9(13)
C13A C13B C13H C13F -170.6(8)
C13G C13B C13H C13F 66.6(10)
C13D C13B C13H C13F -50.5(11)
O13 C13' N14 C14A -6.4(13)
C13A C13' N14 C14A 171.7(8)
C13' N14 C14A C14B 174.9(8)
C13' N14 C14A C14G -63.9(10)
C13' N14 C14A C14' 57.9(11)
N14 C14A C14' O14 -147.6(7)
C14B C14A C14' O14 94.8(9)
C14G C14A C14' O14 -24.8(11)
N14 C14A C14' N15 36.8(10)
C14B C14A C14' N15 -80.8(9)
C14G C14A C14' N15 159.5(8)
O14 C14' N15 C15A -3.2(12)
C14A C14' N15 C15A 172.3(7)
C14' N15 C15A C15B 162.1(8)
C14' N15 C15A C15' -73.8(10)
N15 C15A C15' O15 149.7(11)
C15B C15A C15' O15 -85.2(14)
N15 C15A C15' O0M1 -32.6(12)
C15B C15A C15' O0M1 92.5(10)
O15 C15' O0M1 C0M1 -0.5(17)
C15A C15' O0M1 C0M1 -178.2(10)
C22 C24 O2 C02' -58.6(10)
C23 C24 O2 C02' 65.3(10)
C21 C24 O2 C02' -177.6(8)
C24 O2 C02' O02 -0.7(12)
C24 O2 C02' N21 -179.1(7)
O02 C02' N21 C21A 13.0(12)
O2 C02' N21 C21A -168.5(6)
C02' N21 C21A C21B 175.0(7)
C02' N21 C21A C21' -61.4(9)
N21 C21A C21' O21 150.8(7)
C21B C21A C21' O21 -85.8(9)
N21 C21A C21' N22 -31.4(9)
C21B C21A C21' N22 91.9(8)
O21 C21' N22 C22A 4.1(12)
C21A C21' N22 C22A -173.6(7)
C21' N22 C22A C22B -173.8(7)
C21' N22 C22A C22' -56.6(10)
C21' N22 C22A C22G 66.2(9)
N22 C22A C22' O22 157.9(7)
C22B C22A C22' O22 -84.3(9)
C22G C22A C22' O22 34.8(10)
N22 C22A C22' N23 -27.7(10)
C22B C22A C22' N23 90.1(8)
C22G C22A C22' N23 -150.8(7)
O22 C22' N23 C23G 0.6(12)
C22A C22' N23 C23G -173.7(7)
C22' N23 C23G C23B -140.3(7)
N23 C23G C23B C23D -65.4(9)
N23 C23G C23B C23A 54.6(8)
N23 C23G C23B C23H 176.6(6)
C23G C23B C23A C23' 58.2(8)
C23D C23B C23A C23' -178.4(6)
C23H C23B C23A C23' -62.2(9)
C23B C23A C23' O23 71.0(10)
C23B C23A C23' N24 -108.2(8)
C23G C23B C23D C23E -66.1(10)
C23A C23B C23D C23E 172.7(7)
C23H C23B C23D C23E 53.2(9)
C23B C23D C23E C23Z -58.5(11)
C23D C23E C23Z C23F 56.8(12)
C23E C23Z C23F C23H -56.6(11)
C23Z C23F C23H C23B 57.8(11)
C23G C23B C23H C23F 68.7(10)
C23D C23B C23H C23F -53.5(10)
C23A C23B C23H C23F -170.4(8)
O23 C23' N24 C24A 6.5(11)
C23A C23' N24 C24A -174.2(7)
C23' N24 C24A C24B -179.3(7)
C23' N24 C24A C24' -63.8(9)
C23' N24 C24A C24G 59.7(10)
N24 C24A C24' O24 150.9(8)
C24B C24A C24' O24 -92.4(9)
C24G C24A C24' O24 26.7(11)
N24 C24A C24' N25 -32.4(10)
C24B C24A C24' N25 84.2(9)
C24G C24A C24' N25 -156.6(8)
O24 C24' N25 C25A 7.0(12)
C24A C24' N25 C25A -169.6(7)
C24' N25 C25A C25' 50.8(11)
C24' N25 C25A C25B -77.2(11)
N25 C25A C25' O25 -139.7(11)
C25B C25A C25' O25 -11.1(15)
N25 C25A C25' O0M2 40.7(11)
C25B C25A C25' O0M2 169.3(9)
O25 C25' O0M2 C0M2 1.9(17)
C25A C25' O0M2 C0M2 -178.4(11)
